data_2310529
loop_
_publ_author_name
'Britton, D.'
'Dunitz, J.D.'

_publ_section_title
;
 The Crystal Structure of Silver cyanate
;
_journal_name_full 'Acta Crystallographica (1,1948-23,1967)'
_journal_page_first 424
_journal_page_last 428
_journal_volume 18
_journal_year 1965
_chemical_formula_sum 'C Ag N O'
_chemical_name_systematic 'Ag N C O'
_space_group_IT_number 11
_symmetry_space_group_name_Hall '-P 2yb'
_symmetry_space_group_name_H-M 'P 1 21/m 1'
_cell_angle_alpha 90
_cell_angle_beta 90
_cell_angle_gamma 90
_cell_formula_units_Z 2
_cell_length_a 5.473
_cell_length_b 6.372
_cell_length_c 3.416
_cell_volume 119.129
_citation_journal_id_ASTM ACCRA9
_cod_data_source_file Britton_ACCRA9_1965_1871.cif
_cod_data_source_block C1Ag1N1O1
_cod_original_cell_volume 119.1294
_cod_original_formula_sum 'C1 Ag1 N1 O1'
_cod_database_code 2310529

loop_
_symmetry_equiv_pos_as_xyz
x,y,z
-x,y+1/2,-z
-x,-y,-z
x,-y-1/2,z

loop_
_atom_site_label
_atom_site_type_symbol
_atom_site_fract_x
_atom_site_fract_y
_atom_site_fract_z
_atom_site_occupancy
_atom_site_U_iso_or_equiv
N1 N-3 0.7865 0.25 0.2211 1 0.0
Ag1 Ag+1 0 0 0 1 0.0
O1 O-2 0.3772 0.25 0.4415 1 0.0
C1 C+4 0.5792 0.25 0.3259 1 0.0
